data_7719111
loop_
_publ_author_name
'Haidar Ahmad, Zainab'
'Cordier, Marie'
'Naoufal, Daoud'
'Darcel, Christophe'

_publ_section_title
;
 Synthesis and characterization of
 <i>closo</i>-decahydrido-decaborate-phosphine mediated by palladium(0)
 complexes.
;
_journal_issue 32
_journal_name_full 'Dalton transactions (Cambridge, England : 2003)'
_journal_page_first 12135
_journal_page_last 12140
_journal_paper_doi 10.1039/d5dt01302j
_journal_volume 54
_journal_year 2025
_chemical_compound_source 'synthesis as described'
_chemical_formula_moiety 'C21 H30 B10 P, C16 H36 N'
_chemical_formula_sum 'C37 H66 B10 N P'
_chemical_formula_weight 663.97
_space_group_crystal_system monoclinic
_space_group_IT_number 14
_space_group_name_Hall '-P 2ybc'
_space_group_name_H-M_alt 'P 1 21/c 1'
_atom_sites_solution_hydrogens geom
_atom_sites_solution_primary dual
_audit_update_record
;
2025-06-04 deposited with the CCDC.	2025-07-02 downloaded from the CCDC.
;
_cell_angle_alpha 90
_cell_angle_beta 100.264(4)
_cell_angle_gamma 90
_cell_formula_units_Z 4
_cell_length_a 9.7560(11)
_cell_length_b 18.4904(16)
_cell_length_c 23.185(2)
_cell_measurement_reflns_used 4313
_cell_measurement_temperature 150(2)
_cell_measurement_theta_max 24.5623
_cell_measurement_theta_min 2.3905
_cell_measurement_wavelength 0.710730
_cell_volume 4115.5(7)
_computing_cell_refinement 'APEX3 (Bruker, 2015)'
_computing_data_collection 'Bruker APEX3 (Bruker, 2015)'
_computing_data_reduction 'SAINT (Bruker, 2014)'
_computing_molecular_graphics
;
   'SXGRAPH (L. Farrugia, 1999), Mercury (CSD, 2020)'
;
_computing_publication_material 'CRYSCALC (T. Roisnel, local program, ver. 2023)'
_computing_structure_refinement 'SHELXL-2018_3 (Sheldrick, 2018)'
_computing_structure_solution 'SHELXT 2018_2 (Sheldrick, 2018)'
_diffrn_ambient_temperature 150(2)
_diffrn_detector CMOS-PHOTON70
_diffrn_detector_area_resol_mean 7.39
_diffrn_measured_fraction_theta_full 0.999
_diffrn_measured_fraction_theta_max 0.998
_diffrn_measurement_device_type 'D8 VENTURE Bruker AXS'
_diffrn_measurement_method 'rotation images'
_diffrn_orient_matrix_UB_11 0.1019137
_diffrn_orient_matrix_UB_12 0.0083392
_diffrn_orient_matrix_UB_13 0.0135914
_diffrn_orient_matrix_UB_21 0.0120159
_diffrn_orient_matrix_UB_22 -0.0519209
_diffrn_orient_matrix_UB_23 0.0118993
_diffrn_orient_matrix_UB_31 0.0178914
_diffrn_orient_matrix_UB_32 -0.0126318
_diffrn_orient_matrix_UB_33 -0.0399371
_diffrn_radiation_monochromator 'multilayer monochromator'
_diffrn_radiation_probe x-ray
_diffrn_radiation_source 'Incoatec microfocus sealed tube'
_diffrn_radiation_type MoK\a
_diffrn_radiation_wavelength 0.71073
_diffrn_reflns_av_R_equivalents 0.0808
_diffrn_reflns_av_unetI/netI 0.1056
_diffrn_reflns_limit_h_max 10
_diffrn_reflns_limit_h_min -12
_diffrn_reflns_limit_k_max 23
_diffrn_reflns_limit_k_min -22
_diffrn_reflns_limit_l_max 28
_diffrn_reflns_limit_l_min -28
_diffrn_reflns_number 29744
_diffrn_reflns_theta_full 25.242
_diffrn_reflns_theta_max 26.373
_diffrn_reflns_theta_min 2.203
_diffrn_source_current 1.00
_diffrn_source_power 50.0
_diffrn_source_voltage 50.00
_exptl_absorpt_coefficient_mu 0.094
_exptl_absorpt_correction_T_max 0.993
_exptl_absorpt_correction_T_min 0.931
_exptl_absorpt_correction_type multi-scan
_exptl_absorpt_process_details
;
  [Sheldrick, G.M. (2014). SADABS Bruker AXS Inc., Madison, Wisconsin, USA]
;
_exptl_crystal_colour colourless
_exptl_crystal_density_diffrn 1.072
_exptl_crystal_description stick
_exptl_crystal_F_000 1440
_exptl_crystal_size_max 0.500
_exptl_crystal_size_mid 0.130
_exptl_crystal_size_min 0.070
_refine_diff_density_max 1.087
_refine_diff_density_min -1.081
_refine_diff_density_rms 0.073
_refine_ls_extinction_method none
_refine_ls_goodness_of_fit_ref 1.028
_refine_ls_hydrogen_treatment constr
_refine_ls_matrix_type full
_refine_ls_number_parameters 475
_refine_ls_number_reflns 8412
_refine_ls_number_restraints 34
_refine_ls_restrained_S_all 1.038
_refine_ls_R_factor_all 0.1194
_refine_ls_R_factor_gt 0.0865
_refine_ls_shift/su_max 0.001
_refine_ls_shift/su_mean 0.000
_refine_ls_structure_factor_coef Fsqd
_refine_ls_weighting_details 'w=1/[\s^2^(Fo^2^)+(0.0797P)^2^+7.6122P] where P=(Fo^2^+2Fc^2^)/3'
_refine_ls_weighting_scheme calc
_refine_ls_wR_factor_gt 0.2067
_refine_ls_wR_factor_ref 0.2314
_reflns_number_gt 6105
_reflns_number_total 8412
_reflns_threshold_expression >2sigma(I)
_cod_data_source_file d5dt01302j2.cif
_cod_data_source_block ZH142x1
_cod_depositor_comments 'Adding full bibliography for 7719107--7719112.cif.'
_cod_original_sg_symbol_H-M 'P 21/c'
_cod_database_code 7719111

loop_
_space_group_symop_operation_xyz
'x, y, z'
'-x, y+1/2, -z+1/2'
'-x, -y, -z'
'x, -y-1/2, z-1/2'

loop_
_atom_site_label
_atom_site_type_symbol
_atom_site_fract_x
_atom_site_fract_y
_atom_site_fract_z
_atom_site_U_iso_or_equiv
_atom_site_adp_type
_atom_site_occupancy
_atom_site_site_symmetry_order
_atom_site_calc_flag
_atom_site_refinement_flags_posn
_atom_site_refinement_flags_adp
_atom_site_refinement_flags_occupancy
_atom_site_disorder_assembly
_atom_site_disorder_group
P1 P 0.57189(8) 0.23629(4) 0.41394(3) 0.01528(19) Uani 1 1 d . . . . .
C1 C 0.5192(3) 0.14366(16) 0.39291(13) 0.0202(6) Uani 1 1 d . . . . .
C2 C 0.4197(3) 0.12671(18) 0.34269(13) 0.0265(7) Uani 1 1 d . . . . .
C3 C 0.3940(4) 0.0538(2) 0.32971(16) 0.0375(9) Uani 1 1 d . . . . .
H3 H 0.327759 0.041568 0.295891 0.045 Uiso 1 1 calc R U . . .
C4 C 0.4600(5) -0.0010(2) 0.3636(2) 0.0484(11) Uani 1 1 d . . . . .
H4 H 0.438462 -0.050011 0.353691 0.058 Uiso 1 1 calc R U . . .
C5 C 0.5584(5) 0.01583(19) 0.41243(19) 0.0446(10) Uani 1 1 d . . . . .
H5 H 0.605322 -0.021589 0.436202 0.054 Uiso 1 1 calc R U . . .
C6 C 0.5877(4) 0.08729(17) 0.42634(15) 0.0290(7) Uani 1 1 d . . . . .
H6 H 0.656487 0.098504 0.459576 0.035 Uiso 1 1 calc R U . . .
C7 C 0.3366(4) 0.1815(2) 0.30322(14) 0.0328(8) Uani 1 1 d . . . . .
H7A H 0.240285 0.181664 0.310010 0.049 Uiso 1 1 calc R U . . .
H7B H 0.337730 0.168958 0.262236 0.049 Uiso 1 1 calc R U . . .
H7C H 0.377561 0.229558 0.311662 0.049 Uiso 1 1 calc R U . . .
C8 C 0.6872(3) 0.22999(15) 0.48477(12) 0.0184(6) Uani 1 1 d . . . . .
C9 C 0.6414(3) 0.20928(17) 0.53694(13) 0.0237(7) Uani 1 1 d . . . . .
C10 C 0.7397(4) 0.2095(2) 0.58866(14) 0.0332(8) Uani 1 1 d . . . . .
H10 H 0.711346 0.196020 0.624270 0.040 Uiso 1 1 calc R U . . .
C11 C 0.8769(4) 0.2288(2) 0.58975(14) 0.0381(9) Uani 1 1 d . . . . .
H11 H 0.940989 0.228618 0.625783 0.046 Uiso 1 1 calc R U . . .
C12 C 0.9213(4) 0.2485(2) 0.53858(14) 0.0342(8) Uani 1 1 d . . . . .
H12 H 1.015717 0.261387 0.539112 0.041 Uiso 1 1 calc R U . . .
C13 C 0.8260(3) 0.24907(18) 0.48639(13) 0.0248(7) Uani 1 1 d . . . . .
H13 H 0.856044 0.262742 0.451146 0.030 Uiso 1 1 calc R U . . .
C14 C 0.4959(4) 0.1859(2) 0.54034(14) 0.0337(8) Uani 1 1 d . . . . .
H14A H 0.495022 0.162605 0.578260 0.051 Uiso 1 1 calc R U . . .
H14B H 0.463119 0.151501 0.508700 0.051 Uiso 1 1 calc R U . . .
H14C H 0.434412 0.228168 0.536291 0.051 Uiso 1 1 calc R U . . .
C15 C 0.4179(3) 0.28469(16) 0.42822(12) 0.0202(6) Uani 1 1 d . . . . .
C16 C 0.4246(4) 0.35706(17) 0.44710(14) 0.0259(7) Uani 1 1 d . . . . .
C17 C 0.3021(4) 0.3898(2) 0.45647(17) 0.0381(9) Uani 1 1 d . . . . .
H17 H 0.305202 0.438794 0.469062 0.046 Uiso 1 1 calc R U . . .
C18 C 0.1763(4) 0.3539(2) 0.44817(18) 0.0431(10) Uani 1 1 d . . . . .
H18 H 0.094082 0.378356 0.453844 0.052 Uiso 1 1 calc R U . . .
C19 C 0.1708(4) 0.2824(2) 0.43162(16) 0.0380(9) Uani 1 1 d . . . . .
H19 H 0.085220 0.256742 0.426774 0.046 Uiso 1 1 calc R U . . .
C20 C 0.2906(3) 0.24829(18) 0.42209(13) 0.0260(7) Uani 1 1 d . . . . .
H20 H 0.286435 0.198737 0.411084 0.031 Uiso 1 1 calc R U . . .
C21 C 0.5575(4) 0.39989(18) 0.45817(17) 0.0357(8) Uani 1 1 d . . . . .
H21A H 0.587123 0.410217 0.420794 0.054 Uiso 1 1 calc R U . . .
H21B H 0.630009 0.371946 0.483318 0.054 Uiso 1 1 calc R U . . .
H21C H 0.542054 0.445460 0.477632 0.054 Uiso 1 1 calc R U . . .
B1 B 0.6589(4) 0.27968(18) 0.35557(13) 0.0184(7) Uani 1 1 d . . . . .
B2 B 0.8120(4) 0.26310(18) 0.33270(14) 0.0194(7) Uani 1 1 d . . . . .
H2 H 0.883171 0.220708 0.355971 0.023 Uiso 1 1 calc R U . . .
B3 B 0.6429(4) 0.25499(18) 0.28413(14) 0.0195(7) Uani 1 1 d . . . . .
H3A H 0.579379 0.206037 0.268498 0.023 Uiso 1 1 calc R U . . .
B4 B 0.5908(4) 0.34483(18) 0.30799(14) 0.0194(7) Uani 1 1 d . . . . .
H4A H 0.486082 0.367620 0.311306 0.023 Uiso 1 1 calc R U . . .
B5 B 0.7635(4) 0.35305(18) 0.35689(14) 0.0198(7) Uani 1 1 d . . . . .
H5A H 0.796584 0.382519 0.399288 0.024 Uiso 1 1 calc R U . . .
B6 B 0.7974(4) 0.27573(19) 0.25437(14) 0.0222(7) Uani 1 1 d . . . . .
H6A H 0.842135 0.234672 0.227420 0.027 Uiso 1 1 calc R U . . .
B7 B 0.6416(4) 0.33312(18) 0.23710(14) 0.0206(7) Uani 1 1 d . . . . .
H7 H 0.561297 0.337809 0.196226 0.025 Uiso 1 1 calc R U . . .
B8 B 0.7262(4) 0.40264(19) 0.28834(14) 0.0230(7) Uani 1 1 d . . . . .
H8 H 0.713884 0.462855 0.288683 0.028 Uiso 1 1 calc R U . . .
B9 B 0.8827(4) 0.34458(19) 0.30557(14) 0.0221(7) Uani 1 1 d . . . . .
H9 H 0.995440 0.358422 0.319570 0.026 Uiso 1 1 calc R U . . .
B10 B 0.8046(4) 0.36471(19) 0.23561(15) 0.0231(7) Uani 1 1 d . . . . .
H10A H 0.848098 0.390884 0.199218 0.028 Uiso 1 1 calc R U . . .
N1A N 0.8402(4) 0.0235(2) 0.24741(18) 0.0303(8) Uani 0.618(3) 1 d D . P A 1
C22A C 0.8920(8) 0.0682(4) 0.3028(3) 0.0567(9) Uani 0.618(3) 1 d D . P A 1
H22A H 0.919898 0.116487 0.290532 0.068 Uiso 0.618(3) 1 calc R U P A 1
H22B H 0.812953 0.075296 0.323685 0.068 Uiso 0.618(3) 1 calc R U P A 1
C23A C 1.0130(11) 0.0366(8) 0.3456(4) 0.0567(9) Uani 0.618(3) 1 d D . P A 1
H23A H 0.989065 -0.013186 0.356035 0.068 Uiso 0.618(3) 1 calc R U P A 1
H23B H 1.095739 0.033784 0.326464 0.068 Uiso 0.618(3) 1 calc R U P A 1
C24A C 1.0484(9) 0.0813(4) 0.4011(3) 0.0567(9) Uani 0.618(3) 1 d D . P A 1
H24A H 1.074111 0.130543 0.390113 0.068 Uiso 0.618(3) 1 calc R U P A 1
H24B H 0.963579 0.085647 0.418723 0.068 Uiso 0.618(3) 1 calc R U P A 1
C25A C 1.1634(9) 0.0527(4) 0.4466(3) 0.0567(9) Uani 0.618(3) 1 d D . P A 1
H25A H 1.159629 -0.000290 0.446828 0.085 Uiso 0.618(3) 1 calc R U P A 1
H25B H 1.152745 0.071149 0.485173 0.085 Uiso 0.618(3) 1 calc R U P A 1
H25C H 1.253261 0.068392 0.437688 0.085 Uiso 0.618(3) 1 calc R U P A 1
C26A C 0.8259(8) -0.0559(3) 0.2624(3) 0.0416(7) Uani 0.618(3) 1 d D . P A 1
H26A H 0.919630 -0.075638 0.277901 0.050 Uiso 0.618(3) 1 calc R U P A 1
H26B H 0.788251 -0.082648 0.226063 0.050 Uiso 0.618(3) 1 calc R U P A 1
C27A C 0.7310(7) -0.0695(3) 0.3077(3) 0.0416(7) Uani 0.618(3) 1 d D . P A 1
H27A H 0.732444 -0.026082 0.332789 0.050 Uiso 0.618(3) 1 calc R U P A 1
H27B H 0.634284 -0.076231 0.286666 0.050 Uiso 0.618(3) 1 calc R U P A 1
C28A C 0.7716(7) -0.1329(3) 0.3453(3) 0.0416(7) Uani 0.618(3) 1 d D . P A 1
H28A H 0.706632 -0.137996 0.373366 0.050 Uiso 0.618(3) 1 calc R U P A 1
H28B H 0.866273 -0.125215 0.368185 0.050 Uiso 0.618(3) 1 calc R U P A 1
C29A C 0.7701(7) -0.2021(3) 0.3100(3) 0.0416(7) Uani 0.618(3) 1 d D . P A 1
H29A H 0.680183 -0.206748 0.283565 0.062 Uiso 0.618(3) 1 calc R U P A 1
H29B H 0.783995 -0.243625 0.336645 0.062 Uiso 0.618(3) 1 calc R U P A 1
H29C H 0.845040 -0.200545 0.286953 0.062 Uiso 0.618(3) 1 calc R U P A 1
C30A C 0.9446(6) 0.0271(3) 0.2065(3) 0.0373(16) Uani 0.618(3) 1 d D . P A 1
H30A H 1.034553 0.008859 0.228355 0.045 Uiso 0.618(3) 1 calc R U P A 1
H30B H 0.913736 -0.007356 0.174122 0.045 Uiso 0.618(3) 1 calc R U P A 1
C31A C 0.9726(7) 0.0980(3) 0.1796(3) 0.0445(16) Uani 0.618(3) 1 d D . P A 1
H31A H 1.015159 0.131918 0.210761 0.053 Uiso 0.618(3) 1 calc R U P A 1
H31B H 0.883725 0.119238 0.159477 0.053 Uiso 0.618(3) 1 calc R U P A 1
C32A C 1.0699(17) 0.0876(12) 0.1360(6) 0.052(5) Uani 0.618(3) 1 d D . P A 1
H32A H 1.103679 0.135745 0.126151 0.062 Uiso 0.618(3) 1 calc R U P A 1
H32B H 1.151820 0.059651 0.155402 0.062 Uiso 0.618(3) 1 calc R U P A 1
C33A C 1.0089(16) 0.0500(7) 0.0800(5) 0.086(4) Uani 0.618(3) 1 d D . P A 1
H33A H 0.986608 -0.000163 0.088527 0.128 Uiso 0.618(3) 1 calc R U P A 1
H33B H 1.076390 0.050475 0.053408 0.128 Uiso 0.618(3) 1 calc R U P A 1
H33C H 0.923721 0.074999 0.061605 0.128 Uiso 0.618(3) 1 calc R U P A 1
C34A C 0.7047(6) 0.0587(4) 0.2200(3) 0.0454(7) Uani 0.618(3) 1 d D . P A 1
H34A H 0.643769 0.059075 0.249871 0.054 Uiso 0.618(3) 1 calc R U P A 1
H34B H 0.725285 0.109761 0.211977 0.054 Uiso 0.618(3) 1 calc R U P A 1
C35A C 0.6259(7) 0.0293(3) 0.1675(3) 0.0454(7) Uani 0.618(3) 1 d D . P A 1
H35A H 0.607539 -0.022310 0.174608 0.054 Uiso 0.618(3) 1 calc R U P A 1
H35B H 0.684054 0.031192 0.136660 0.054 Uiso 0.618(3) 1 calc R U P A 1
C36A C 0.4885(6) 0.0655(3) 0.1442(3) 0.0454(7) Uani 0.618(3) 1 d D . P A 1
H36A H 0.438086 0.037474 0.110579 0.054 Uiso 0.618(3) 1 calc R U P A 1
H36B H 0.430416 0.066557 0.175070 0.054 Uiso 0.618(3) 1 calc R U P A 1
C37A C 0.5122(8) 0.1409(3) 0.1250(3) 0.0454(7) Uani 0.618(3) 1 d D . P A 1
H37A H 0.542085 0.171425 0.159492 0.068 Uiso 0.618(3) 1 calc R U P A 1
H37B H 0.425525 0.160098 0.102239 0.068 Uiso 0.618(3) 1 calc R U P A 1
H37C H 0.584650 0.140695 0.100610 0.068 Uiso 0.618(3) 1 calc R U P A 1
N1B N 0.8315(6) 0.0309(3) 0.2533(3) 0.0303(8) Uani 0.382(3) 1 d D . P A 2
C22B C 0.8624(11) 0.0607(6) 0.3162(4) 0.0567(9) Uani 0.382(3) 1 d D . P A 2
H22C H 0.853660 0.113993 0.314183 0.068 Uiso 0.382(3) 1 calc R U P A 2
H22D H 0.789417 0.042583 0.337276 0.068 Uiso 0.382(3) 1 calc R U P A 2
C23B C 1.0030(16) 0.0424(14) 0.3526(5) 0.0567(9) Uani 0.382(3) 1 d D . P A 2
H23C H 1.075835 0.072070 0.339217 0.068 Uiso 0.382(3) 1 calc R U P A 2
H23D H 1.024500 -0.009113 0.346815 0.068 Uiso 0.382(3) 1 calc R U P A 2
C24B C 1.0046(12) 0.0565(7) 0.4173(4) 0.0567(9) Uani 0.382(3) 1 d D . P A 2
H24C H 0.992058 0.108959 0.423014 0.068 Uiso 0.382(3) 1 calc R U P A 2
H24D H 0.924259 0.031265 0.428965 0.068 Uiso 0.382(3) 1 calc R U P A 2
C25B C 1.1348(13) 0.0325(7) 0.4569(5) 0.0567(9) Uani 0.382(3) 1 d D . P A 2
H25D H 1.191390 0.003656 0.434453 0.085 Uiso 0.382(3) 1 calc R U P A 2
H25E H 1.110502 0.003121 0.488742 0.085 Uiso 0.382(3) 1 calc R U P A 2
H25F H 1.187961 0.074971 0.473281 0.085 Uiso 0.382(3) 1 calc R U P A 2
C26B C 0.8474(12) -0.0506(4) 0.2527(4) 0.0416(7) Uani 0.382(3) 1 d D . P A 2
H26C H 0.948217 -0.061941 0.259980 0.050 Uiso 0.382(3) 1 calc R U P A 2
H26D H 0.808195 -0.068034 0.212831 0.050 Uiso 0.382(3) 1 calc R U P A 2
C27B C 0.7796(11) -0.0939(4) 0.2967(4) 0.0416(7) Uani 0.382(3) 1 d D . P A 2
H27C H 0.818074 -0.077177 0.336837 0.050 Uiso 0.382(3) 1 calc R U P A 2
H27D H 0.678220 -0.084125 0.289259 0.050 Uiso 0.382(3) 1 calc R U P A 2
C28B C 0.8022(11) -0.1724(4) 0.2931(4) 0.0416(7) Uani 0.382(3) 1 d D . P A 2
H28C H 0.903067 -0.181809 0.295950 0.050 Uiso 0.382(3) 1 calc R U P A 2
H28D H 0.754281 -0.190157 0.254444 0.050 Uiso 0.382(3) 1 calc R U P A 2
C29B C 0.7491(11) -0.2144(5) 0.3411(5) 0.0416(7) Uani 0.382(3) 1 d D . P A 2
H29D H 0.787522 -0.193359 0.379314 0.062 Uiso 0.382(3) 1 calc R U P A 2
H29E H 0.778495 -0.265060 0.340158 0.062 Uiso 0.382(3) 1 calc R U P A 2
H29F H 0.647198 -0.212005 0.334625 0.062 Uiso 0.382(3) 1 calc R U P A 2
C30B C 0.9374(10) 0.0623(4) 0.2199(4) 0.041(3) Uani 0.382(3) 1 d D . P A 2
H30C H 0.924293 0.115399 0.218785 0.049 Uiso 0.382(3) 1 calc R U P A 2
H30D H 1.030851 0.052916 0.243405 0.049 Uiso 0.382(3) 1 calc R U P A 2
C31B C 0.9403(10) 0.0379(6) 0.1586(4) 0.046(3) Uani 0.382(3) 1 d D . P A 2
H31C H 0.850253 0.049393 0.133188 0.055 Uiso 0.382(3) 1 calc R U P A 2
H31D H 0.953648 -0.015194 0.158075 0.055 Uiso 0.382(3) 1 calc R U P A 2
C32B C 1.058(3) 0.075(2) 0.1349(7) 0.057(8) Uani 0.382(3) 1 d D . P A 2
H32C H 1.042235 0.127824 0.135588 0.068 Uiso 0.382(3) 1 calc R U P A 2
H32D H 1.146179 0.064529 0.161797 0.068 Uiso 0.382(3) 1 calc R U P A 2
C33B C 1.074(2) 0.0536(14) 0.0741(7) 0.075(6) Uani 0.382(3) 1 d D . P A 2
H33D H 1.102712 0.002909 0.073946 0.112 Uiso 0.382(3) 1 calc R U P A 2
H33E H 1.144103 0.084328 0.061100 0.112 Uiso 0.382(3) 1 calc R U P A 2
H33F H 0.984343 0.059700 0.047439 0.112 Uiso 0.382(3) 1 calc R U P A 2
C34B C 0.6880(8) 0.0590(7) 0.2309(4) 0.0454(7) Uani 0.382(3) 1 d D . P A 2
H34C H 0.624173 0.018395 0.234708 0.054 Uiso 0.382(3) 1 calc R U P A 2
H34D H 0.670455 0.096017 0.259617 0.054 Uiso 0.382(3) 1 calc R U P A 2
C35B C 0.6394(8) 0.0894(6) 0.1753(4) 0.0454(7) Uani 0.382(3) 1 d D . P A 2
H35C H 0.683930 0.063118 0.146371 0.054 Uiso 0.382(3) 1 calc R U P A 2
H35D H 0.672205 0.140120 0.176007 0.054 Uiso 0.382(3) 1 calc R U P A 2
C36B C 0.4837(8) 0.0894(5) 0.1535(5) 0.0454(7) Uani 0.382(3) 1 d D . P A 2
H36C H 0.456659 0.046633 0.128288 0.054 Uiso 0.382(3) 1 calc R U P A 2
H36D H 0.433562 0.087340 0.187010 0.054 Uiso 0.382(3) 1 calc R U P A 2
C37B C 0.4471(12) 0.1573(5) 0.1192(5) 0.0454(7) Uani 0.382(3) 1 d D . P A 2
H37D H 0.483554 0.199084 0.143172 0.068 Uiso 0.382(3) 1 calc R U P A 2
H37E H 0.345588 0.161307 0.108468 0.068 Uiso 0.382(3) 1 calc R U P A 2
H37F H 0.488168 0.156109 0.083634 0.068 Uiso 0.382(3) 1 calc R U P A 2

loop_
_atom_site_aniso_label
_atom_site_aniso_U_11
_atom_site_aniso_U_22
_atom_site_aniso_U_33
_atom_site_aniso_U_23
_atom_site_aniso_U_13
_atom_site_aniso_U_12
P1 0.0171(4) 0.0162(4) 0.0123(3) -0.0002(3) 0.0021(3) -0.0018(3)
C1 0.0227(15) 0.0189(14) 0.0204(14) -0.0036(11) 0.0081(12) -0.0023(12)
C2 0.0263(17) 0.0340(18) 0.0203(15) -0.0076(13) 0.0069(13) -0.0037(14)
C3 0.035(2) 0.038(2) 0.0388(19) -0.0217(16) 0.0059(16) -0.0093(16)
C4 0.054(3) 0.0229(18) 0.068(3) -0.0169(18) 0.010(2) -0.0056(18)
C5 0.053(3) 0.0188(17) 0.060(3) -0.0009(17) 0.006(2) 0.0036(16)
C6 0.0318(19) 0.0216(16) 0.0332(17) -0.0022(13) 0.0044(15) 0.0000(13)
C7 0.0305(19) 0.044(2) 0.0214(15) -0.0043(14) -0.0022(14) -0.0073(16)
C8 0.0232(15) 0.0177(14) 0.0143(13) 0.0010(11) 0.0037(11) -0.0014(12)
C9 0.0273(17) 0.0267(16) 0.0173(14) 0.0026(12) 0.0041(12) -0.0048(13)
C10 0.035(2) 0.049(2) 0.0149(14) 0.0061(14) 0.0035(14) -0.0015(16)
C11 0.0314(19) 0.063(3) 0.0166(15) 0.0027(16) -0.0045(14) -0.0028(18)
C12 0.0220(17) 0.054(2) 0.0243(16) 0.0033(15) -0.0015(13) -0.0059(16)
C13 0.0222(16) 0.0357(18) 0.0167(14) 0.0018(12) 0.0039(12) -0.0025(13)
C14 0.035(2) 0.046(2) 0.0214(15) 0.0089(15) 0.0080(14) -0.0114(16)
C15 0.0212(15) 0.0228(15) 0.0163(13) 0.0012(11) 0.0029(11) 0.0024(12)
C16 0.0325(18) 0.0217(16) 0.0244(15) -0.0029(12) 0.0074(14) 0.0033(13)
C17 0.041(2) 0.0305(19) 0.044(2) -0.0090(16) 0.0116(17) 0.0081(16)
C18 0.030(2) 0.051(2) 0.050(2) -0.0081(19) 0.0094(17) 0.0146(17)
C19 0.0203(17) 0.053(2) 0.041(2) -0.0112(17) 0.0052(15) -0.0018(16)
C20 0.0218(16) 0.0321(18) 0.0247(15) -0.0058(13) 0.0054(13) -0.0013(13)
C21 0.044(2) 0.0222(17) 0.046(2) -0.0115(15) 0.0198(17) -0.0040(15)
B1 0.0231(17) 0.0191(16) 0.0130(14) -0.0005(12) 0.0029(13) -0.0012(13)
B2 0.0233(17) 0.0190(16) 0.0159(15) 0.0026(13) 0.0035(13) -0.0001(13)
B3 0.0252(18) 0.0189(16) 0.0145(14) -0.0014(12) 0.0038(13) -0.0015(13)
B4 0.0246(18) 0.0187(16) 0.0146(14) -0.0006(12) 0.0028(13) 0.0014(13)
B5 0.0271(18) 0.0198(16) 0.0117(14) -0.0004(12) 0.0014(13) -0.0035(14)
B6 0.0270(19) 0.0243(18) 0.0158(15) -0.0002(13) 0.0052(13) 0.0015(14)
B7 0.0265(18) 0.0205(17) 0.0145(15) 0.0027(13) 0.0028(13) -0.0021(14)
B8 0.031(2) 0.0205(17) 0.0163(15) 0.0005(13) 0.0024(14) -0.0025(14)
B9 0.0225(18) 0.0247(17) 0.0189(16) 0.0014(13) 0.0035(13) -0.0049(14)
B10 0.0286(19) 0.0243(18) 0.0173(15) 0.0007(13) 0.0062(14) -0.0071(15)
N1A 0.0266(16) 0.0274(17) 0.0403(18) 0.0047(14) 0.0152(14) 0.0101(13)
C22A 0.072(2) 0.0438(19) 0.055(2) -0.0016(15) 0.0120(18) -0.0120(15)
C23A 0.072(2) 0.0438(19) 0.055(2) -0.0016(15) 0.0120(18) -0.0120(15)
C24A 0.072(2) 0.0438(19) 0.055(2) -0.0016(15) 0.0120(18) -0.0120(15)
C25A 0.072(2) 0.0438(19) 0.055(2) -0.0016(15) 0.0120(18) -0.0120(15)
C26A 0.0383(17) 0.0391(15) 0.0452(17) 0.0044(12) 0.0014(13) -0.0048(11)
C27A 0.0383(17) 0.0391(15) 0.0452(17) 0.0044(12) 0.0014(13) -0.0048(11)
C28A 0.0383(17) 0.0391(15) 0.0452(17) 0.0044(12) 0.0014(13) -0.0048(11)
C29A 0.0383(17) 0.0391(15) 0.0452(17) 0.0044(12) 0.0014(13) -0.0048(11)
C30A 0.030(3) 0.033(4) 0.052(4) 0.004(3) 0.015(3) 0.011(3)
C31A 0.045(4) 0.035(3) 0.056(4) 0.000(3) 0.016(3) 0.002(3)
C32A 0.039(7) 0.047(7) 0.078(11) 0.026(5) 0.031(6) 0.011(5)
C33A 0.134(13) 0.055(6) 0.082(8) -0.006(5) 0.057(9) -0.007(8)
C34A 0.0351(15) 0.0405(15) 0.0580(17) 0.0054(13) 0.0012(13) 0.0086(12)
C35A 0.0351(15) 0.0405(15) 0.0580(17) 0.0054(13) 0.0012(13) 0.0086(12)
C36A 0.0351(15) 0.0405(15) 0.0580(17) 0.0054(13) 0.0012(13) 0.0086(12)
C37A 0.0351(15) 0.0405(15) 0.0580(17) 0.0054(13) 0.0012(13) 0.0086(12)
N1B 0.0266(16) 0.0274(17) 0.0403(18) 0.0047(14) 0.0152(14) 0.0101(13)
C22B 0.072(2) 0.0438(19) 0.055(2) -0.0016(15) 0.0120(18) -0.0120(15)
C23B 0.072(2) 0.0438(19) 0.055(2) -0.0016(15) 0.0120(18) -0.0120(15)
C24B 0.072(2) 0.0438(19) 0.055(2) -0.0016(15) 0.0120(18) -0.0120(15)
C25B 0.072(2) 0.0438(19) 0.055(2) -0.0016(15) 0.0120(18) -0.0120(15)
C26B 0.0383(17) 0.0391(15) 0.0452(17) 0.0044(12) 0.0014(13) -0.0048(11)
C27B 0.0383(17) 0.0391(15) 0.0452(17) 0.0044(12) 0.0014(13) -0.0048(11)
C28B 0.0383(17) 0.0391(15) 0.0452(17) 0.0044(12) 0.0014(13) -0.0048(11)
C29B 0.0383(17) 0.0391(15) 0.0452(17) 0.0044(12) 0.0014(13) -0.0048(11)
C30B 0.046(6) 0.027(6) 0.060(7) 0.023(5) 0.037(6) 0.022(5)
C31B 0.033(6) 0.071(8) 0.038(6) 0.022(5) 0.020(5) 0.004(5)
C32B 0.056(14) 0.066(17) 0.055(15) 0.029(10) 0.030(11) 0.008(10)
C33B 0.068(11) 0.083(12) 0.086(12) 0.040(10) 0.048(9) 0.019(10)
C34B 0.0351(15) 0.0405(15) 0.0580(17) 0.0054(13) 0.0012(13) 0.0086(12)
C35B 0.0351(15) 0.0405(15) 0.0580(17) 0.0054(13) 0.0012(13) 0.0086(12)
C36B 0.0351(15) 0.0405(15) 0.0580(17) 0.0054(13) 0.0012(13) 0.0086(12)
C37B 0.0351(15) 0.0405(15) 0.0580(17) 0.0054(13) 0.0012(13) 0.0086(12)

loop_
_atom_type_symbol
_atom_type_description
_atom_type_scat_dispersion_real
_atom_type_scat_dispersion_imag
_atom_type_scat_source
C C 0.0033 0.0016 'International Tables Vol C Tables 4.2.6.8 and 6.1.1.4'
H H 0.0000 0.0000 'International Tables Vol C Tables 4.2.6.8 and 6.1.1.4'
B B 0.0013 0.0007 'International Tables Vol C Tables 4.2.6.8 and 6.1.1.4'
N N 0.0061 0.0033 'International Tables Vol C Tables 4.2.6.8 and 6.1.1.4'
P P 0.1023 0.0942 'International Tables Vol C Tables 4.2.6.8 and 6.1.1.4'

loop_
_geom_angle_atom_site_label_1
_geom_angle_atom_site_label_2
_geom_angle_atom_site_label_3
_geom_angle
_geom_angle_site_symmetry_1
_geom_angle_site_symmetry_3
_geom_angle_publ_flag
C8 P1 C15 105.27(13) . . ?
C8 P1 C1 106.24(13) . . ?
C15 P1 C1 107.78(14) . . ?
C8 P1 B1 112.77(14) . . ?
C15 P1 B1 114.09(14) . . ?
C1 P1 B1 110.23(14) . . ?
C6 C1 C2 118.9(3) . . ?
C6 C1 P1 117.8(2) . . ?
C2 C1 P1 123.2(2) . . ?
C3 C2 C1 117.6(3) . . ?
C3 C2 C7 117.6(3) . . ?
C1 C2 C7 124.7(3) . . ?
C4 C3 C2 122.8(3) . . ?
C4 C3 H3 118.6 . . ?
C2 C3 H3 118.6 . . ?
C3 C4 C5 119.4(3) . . ?
C3 C4 H4 120.3 . . ?
C5 C4 H4 120.3 . . ?
C6 C5 C4 119.5(4) . . ?
C6 C5 H5 120.3 . . ?
C4 C5 H5 120.3 . . ?
C5 C6 C1 121.8(3) . . ?
C5 C6 H6 119.1 . . ?
C1 C6 H6 119.1 . . ?
C2 C7 H7A 109.5 . . ?
C2 C7 H7B 109.5 . . ?
H7A C7 H7B 109.5 . . ?
C2 C7 H7C 109.5 . . ?
H7A C7 H7C 109.5 . . ?
H7B C7 H7C 109.5 . . ?
C13 C8 C9 119.9(3) . . ?
C13 C8 P1 116.7(2) . . ?
C9 C8 P1 123.4(2) . . ?
C10 C9 C8 117.4(3) . . ?
C10 C9 C14 117.9(3) . . ?
C8 C9 C14 124.7(3) . . ?
C11 C10 C9 122.1(3) . . ?
C11 C10 H10 118.9 . . ?
C9 C10 H10 118.9 . . ?
C10 C11 C12 120.2(3) . . ?
C10 C11 H11 119.9 . . ?
C12 C11 H11 119.9 . . ?
C11 C12 C13 119.2(3) . . ?
C11 C12 H12 120.4 . . ?
C13 C12 H12 120.4 . . ?
C12 C13 C8 121.2(3) . . ?
C12 C13 H13 119.4 . . ?
C8 C13 H13 119.4 . . ?
C9 C14 H14A 109.5 . . ?
C9 C14 H14B 109.5 . . ?
H14A C14 H14B 109.5 . . ?
C9 C14 H14C 109.5 . . ?
H14A C14 H14C 109.5 . . ?
H14B C14 H14C 109.5 . . ?
C20 C15 C16 118.8(3) . . ?
C20 C15 P1 119.3(2) . . ?
C16 C15 P1 121.8(2) . . ?
C17 C16 C15 118.0(3) . . ?
C17 C16 C21 118.9(3) . . ?
C15 C16 C21 123.1(3) . . ?
C18 C17 C16 122.5(3) . . ?
C18 C17 H17 118.8 . . ?
C16 C17 H17 118.8 . . ?
C19 C18 C17 119.5(3) . . ?
C19 C18 H18 120.3 . . ?
C17 C18 H18 120.3 . . ?
C18 C19 C20 119.5(3) . . ?
C18 C19 H19 120.2 . . ?
C20 C19 H19 120.2 . . ?
C19 C20 C15 121.7(3) . . ?
C19 C20 H20 119.1 . . ?
C15 C20 H20 119.1 . . ?
C16 C21 H21A 109.5 . . ?
C16 C21 H21B 109.5 . . ?
H21A C21 H21B 109.5 . . ?
C16 C21 H21C 109.5 . . ?
H21A C21 H21C 109.5 . . ?
H21B C21 H21C 109.5 . . ?
B4 B1 B5 66.8(2) . . ?
B4 B1 B3 66.25(19) . . ?
B5 B1 B3 100.5(2) . . ?
B4 B1 B2 101.0(2) . . ?
B5 B1 B2 65.8(2) . . ?
B3 B1 B2 65.2(2) . . ?
B4 B1 P1 126.4(2) . . ?
B5 B1 P1 132.0(2) . . ?
B3 B1 P1 127.3(2) . . ?
B2 B1 P1 132.5(2) . . ?
B1 B2 B6 111.9(2) . . ?
B1 B2 B9 111.6(2) . . ?
B6 B2 B9 60.81(19) . . ?
B1 B2 B3 57.36(18) . . ?
B6 B2 B3 59.51(18) . . ?
B9 B2 B3 102.2(2) . . ?
B1 B2 B5 56.97(19) . . ?
B6 B2 B5 102.1(2) . . ?
B9 B2 B5 59.38(19) . . ?
B3 B2 B5 90.5(2) . . ?
B1 B2 H2 118.7 . . ?
B6 B2 H2 120.3 . . ?
B9 B2 H2 120.4 . . ?
B3 B2 H2 130.7 . . ?
B5 B2 H2 131.0 . . ?
B1 B3 B6 112.2(2) . . ?
B1 B3 B7 111.3(2) . . ?
B6 B3 B7 61.1(2) . . ?
B1 B3 B2 57.45(18) . . ?
B6 B3 B2 59.72(18) . . ?
B7 B3 B2 102.4(2) . . ?
B1 B3 B4 56.60(18) . . ?
B6 B3 B4 102.5(2) . . ?
B7 B3 B4 59.36(18) . . ?
B2 B3 B4 90.5(2) . . ?
B1 B3 H3A 118.8 . . ?
B6 B3 H3A 119.9 . . ?
B7 B3 H3A 120.4 . . ?
B2 B3 H3A 130.6 . . ?
B4 B3 H3A 131.1 . . ?
B1 B4 B7 111.6(2) . . ?
B1 B4 B8 111.4(2) . . ?
B7 B4 B8 60.98(19) . . ?
B1 B4 B3 57.15(18) . . ?
B7 B4 B3 59.17(18) . . ?
B8 B4 B3 101.7(2) . . ?
B1 B4 B5 56.78(18) . . ?
B7 B4 B5 101.4(2) . . ?
B8 B4 B5 59.05(18) . . ?
B3 B4 B5 89.3(2) . . ?
B1 B4 H4A 118.8 . . ?
B7 B4 H4A 120.5 . . ?
B8 B4 H4A 120.5 . . ?
B3 B4 H4A 131.4 . . ?
B5 B4 H4A 131.7 . . ?
B1 B5 B9 111.9(2) . . ?
B1 B5 B8 111.3(2) . . ?
B9 B5 B8 61.4(2) . . ?
B1 B5 B2 57.24(19) . . ?
B9 B5 B2 59.53(19) . . ?
B8 B5 B2 102.2(2) . . ?
B1 B5 B4 56.42(18) . . ?
B9 B5 B4 102.1(2) . . ?
B8 B5 B4 59.31(18) . . ?
B2 B5 B4 89.7(2) . . ?
B1 B5 H5A 118.9 . . ?
B9 B5 H5A 120.0 . . ?
B8 B5 H5A 120.3 . . ?
B2 B5 H5A 131.0 . . ?
B4 B5 H5A 131.5 . . ?
B10 B6 B3 112.1(3) . . ?
B10 B6 B2 112.4(2) . . ?
B3 B6 B2 60.77(19) . . ?
B10 B6 B9 57.43(19) . . ?
B3 B6 B9 102.3(2) . . ?
B2 B6 B9 59.70(18) . . ?
B10 B6 B7 57.2(2) . . ?
B3 B6 B7 59.47(19) . . ?
B2 B6 B7 101.9(2) . . ?
B9 B6 B7 90.1(2) . . ?
B10 B6 H6A 118.3 . . ?
B3 B6 H6A 120.2 . . ?
B2 B6 H6A 120.2 . . ?
B9 B6 H6A 130.9 . . ?
B7 B6 H6A 131.2 . . ?
B10 B7 B3 112.4(2) . . ?
B10 B7 B4 112.7(2) . . ?
B3 B7 B4 61.46(18) . . ?
B10 B7 B6 57.5(2) . . ?
B3 B7 B6 59.41(19) . . ?
B4 B7 B6 102.7(2) . . ?
B10 B7 B8 57.3(2) . . ?
B3 B7 B8 102.4(2) . . ?
B4 B7 B8 59.70(19) . . ?
B6 B7 B8 90.2(2) . . ?
B10 B7 H7 118.1 . . ?
B3 B7 H7 120.0 . . ?
B4 B7 H7 119.7 . . ?
B6 B7 H7 130.9 . . ?
B8 B7 H7 131.1 . . ?
B10 B8 B5 112.0(3) . . ?
B10 B8 B4 112.1(2) . . ?
B5 B8 B4 61.64(19) . . ?
B10 B8 B7 57.1(2) . . ?
B5 B8 B7 102.1(2) . . ?
B4 B8 B7 59.32(19) . . ?
B10 B8 B9 57.2(2) . . ?
B5 B8 B9 59.27(19) . . ?
B4 B8 B9 102.3(2) . . ?
B7 B8 B9 89.5(2) . . ?
B10 B8 H8 118.5 . . ?
B5 B8 H8 120.1 . . ?
B4 B8 H8 119.9 . . ?
B7 B8 H8 131.4 . . ?
B9 B8 H8 131.3 . . ?
B10 B9 B5 112.0(3) . . ?
B10 B9 B2 112.2(2) . . ?
B5 B9 B2 61.09(19) . . ?
B10 B9 B6 57.47(19) . . ?
B5 B9 B6 102.4(2) . . ?
B2 B9 B6 59.49(18) . . ?
B10 B9 B8 57.1(2) . . ?
B5 B9 B8 59.38(19) . . ?
B2 B9 B8 101.9(2) . . ?
B6 B9 B8 90.1(2) . . ?
B10 B9 H9 118.4 . . ?
B5 B9 H9 120.1 . . ?
B2 B9 H9 120.2 . . ?
B6 B9 H9 130.9 . . ?
B8 B9 H9 131.3 . . ?
B7 B10 B8 65.5(2) . . ?
B7 B10 B9 99.6(2) . . ?
B8 B10 B9 65.7(2) . . ?
B7 B10 B6 65.3(2) . . ?
B8 B10 B6 99.8(2) . . ?
B9 B10 B6 65.1(2) . . ?
B7 B10 H10A 130.2 . . ?
B8 B10 H10A 129.9 . . ?
B9 B10 H10A 130.2 . . ?
B6 B10 H10A 130.3 . . ?
C34A N1A C30A 110.8(4) . . ?
C34A N1A C26A 113.8(4) . . ?
C30A N1A C26A 106.6(4) . . ?
C34A N1A C22A 104.6(4) . . ?
C30A N1A C22A 110.1(4) . . ?
C26A N1A C22A 111.0(4) . . ?
C23A C22A N1A 116.2(5) . . ?
C23A C22A H22A 108.2 . . ?
N1A C22A H22A 108.2 . . ?
C23A C22A H22B 108.2 . . ?
N1A C22A H22B 108.2 . . ?
H22A C22A H22B 107.4 . . ?
C24A C23A C22A 112.3(6) . . ?
C24A C23A H23A 109.1 . . ?
C22A C23A H23A 109.1 . . ?
C24A C23A H23B 109.1 . . ?
C22A C23A H23B 109.1 . . ?
H23A C23A H23B 107.9 . . ?
C25A C24A C23A 115.8(6) . . ?
C25A C24A H24A 108.3 . . ?
C23A C24A H24A 108.3 . . ?
C25A C24A H24B 108.3 . . ?
C23A C24A H24B 108.3 . . ?
H24A C24A H24B 107.4 . . ?
C24A C25A H25A 109.5 . . ?
C24A C25A H25B 109.5 . . ?
H25A C25A H25B 109.5 . . ?
C24A C25A H25C 109.5 . . ?
H25A C25A H25C 109.5 . . ?
H25B C25A H25C 109.5 . . ?
N1A C26A C27A 113.8(4) . . ?
N1A C26A H26A 108.8 . . ?
C27A C26A H26A 108.8 . . ?
N1A C26A H26B 108.8 . . ?
C27A C26A H26B 108.8 . . ?
H26A C26A H26B 107.7 . . ?
C28A C27A C26A 113.8(5) . . ?
C28A C27A H27A 108.8 . . ?
C26A C27A H27A 108.8 . . ?
C28A C27A H27B 108.8 . . ?
C26A C27A H27B 108.8 . . ?
H27A C27A H27B 107.7 . . ?
C27A C28A C29A 112.1(5) . . ?
C27A C28A H28A 109.2 . . ?
C29A C28A H28A 109.2 . . ?
C27A C28A H28B 109.2 . . ?
C29A C28A H28B 109.2 . . ?
H28A C28A H28B 107.9 . . ?
C28A C29A H29A 109.5 . . ?
C28A C29A H29B 109.5 . . ?
H29A C29A H29B 109.5 . . ?
C28A C29A H29C 109.5 . . ?
H29A C29A H29C 109.5 . . ?
H29B C29A H29C 109.5 . . ?
C31A C30A N1A 119.5(5) . . ?
C31A C30A H30A 107.4 . . ?
N1A C30A H30A 107.4 . . ?
C31A C30A H30B 107.4 . . ?
N1A C30A H30B 107.4 . . ?
H30A C30A H30B 107.0 . . ?
C30A C31A C32A 110.4(9) . . ?
C30A C31A H31A 109.6 . . ?
C32A C31A H31A 109.6 . . ?
C30A C31A H31B 109.6 . . ?
C32A C31A H31B 109.6 . . ?
H31A C31A H31B 108.1 . . ?
C33A C32A C31A 115.9(10) . . ?
C33A C32A H32A 108.3 . . ?
C31A C32A H32A 108.3 . . ?
C33A C32A H32B 108.3 . . ?
C31A C32A H32B 108.3 . . ?
H32A C32A H32B 107.4 . . ?
C32A C33A H33A 109.5 . . ?
C32A C33A H33B 109.5 . . ?
H33A C33A H33B 109.5 . . ?
C32A C33A H33C 109.5 . . ?
H33A C33A H33C 109.5 . . ?
H33B C33A H33C 109.5 . . ?
C35A C34A N1A 119.6(5) . . ?
C35A C34A H34A 107.4 . . ?
N1A C34A H34A 107.4 . . ?
C35A C34A H34B 107.4 . . ?
N1A C34A H34B 107.4 . . ?
H34A C34A H34B 107.0 . . ?
C34A C35A C36A 116.5(5) . . ?
C34A C35A H35A 108.2 . . ?
C36A C35A H35A 108.2 . . ?
C34A C35A H35B 108.2 . . ?
C36A C35A H35B 108.2 . . ?
H35A C35A H35B 107.3 . . ?
C37A C36A C35A 110.2(5) . . ?
C37A C36A H36A 109.6 . . ?
C35A C36A H36A 109.6 . . ?
C37A C36A H36B 109.6 . . ?
C35A C36A H36B 109.6 . . ?
H36A C36A H36B 108.1 . . ?
C36A C37A H37A 109.5 . . ?
C36A C37A H37B 109.5 . . ?
H37A C37A H37B 109.5 . . ?
C36A C37A H37C 109.5 . . ?
H37A C37A H37C 109.5 . . ?
H37B C37A H37C 109.5 . . ?
C34B N1B C30B 111.8(5) . . ?
C34B N1B C26B 115.7(5) . . ?
C30B N1B C26B 107.2(5) . . ?
C34B N1B C22B 102.6(5) . . ?
C30B N1B C22B 108.2(5) . . ?
C26B N1B C22B 111.2(5) . . ?
C23B C22B N1B 116.9(6) . . ?
C23B C22B H22C 108.1 . . ?
N1B C22B H22C 108.1 . . ?
C23B C22B H22D 108.1 . . ?
N1B C22B H22D 108.1 . . ?
H22C C22B H22D 107.3 . . ?
C22B C23B C24B 111.1(8) . . ?
C22B C23B H23C 109.4 . . ?
C24B C23B H23C 109.4 . . ?
C22B C23B H23D 109.4 . . ?
C24B C23B H23D 109.4 . . ?
H23C C23B H23D 108.0 . . ?
C25B C24B C23B 114.4(7) . . ?
C25B C24B H24C 108.7 . . ?
C23B C24B H24C 108.7 . . ?
C25B C24B H24D 108.7 . . ?
C23B C24B H24D 108.7 . . ?
H24C C24B H24D 107.6 . . ?
C24B C25B H25D 109.5 . . ?
C24B C25B H25E 109.5 . . ?
H25D C25B H25E 109.5 . . ?
C24B C25B H25F 109.5 . . ?
H25D C25B H25F 109.5 . . ?
H25E C25B H25F 109.5 . . ?
N1B C26B C27B 117.1(6) . . ?
N1B C26B H26C 108.0 . . ?
C27B C26B H26C 108.0 . . ?
N1B C26B H26D 108.0 . . ?
C27B C26B H26D 108.0 . . ?
H26C C26B H26D 107.3 . . ?
C28B C27B C26B 113.0(6) . . ?
C28B C27B H27C 109.0 . . ?
C26B C27B H27C 109.0 . . ?
C28B C27B H27D 109.0 . . ?
C26B C27B H27D 109.0 . . ?
H27C C27B H27D 107.8 . . ?
C27B C28B C29B 112.9(6) . . ?
C27B C28B H28C 109.0 . . ?
C29B C28B H28C 109.0 . . ?
C27B C28B H28D 109.0 . . ?
C29B C28B H28D 109.0 . . ?
H28C C28B H28D 107.8 . . ?
C28B C29B H29D 109.5 . . ?
C28B C29B H29E 109.5 . . ?
H29D C29B H29E 109.5 . . ?
C28B C29B H29F 109.5 . . ?
H29D C29B H29F 109.5 . . ?
H29E C29B H29F 109.5 . . ?
C31B C30B N1B 120.1(5) . . ?
C31B C30B H30C 107.3 . . ?
N1B C30B H30C 107.3 . . ?
C31B C30B H30D 107.3 . . ?
N1B C30B H30D 107.3 . . ?
H30C C30B H30D 106.9 . . ?
C30B C31B C32B 110.5(8) . . ?
C30B C31B H31C 109.6 . . ?
C32B C31B H31C 109.6 . . ?
C30B C31B H31D 109.6 . . ?
C32B C31B H31D 109.6 . . ?
H31C C31B H31D 108.1 . . ?
C33B C32B C31B 115.6(10) . . ?
C33B C32B H32C 108.4 . . ?
C31B C32B H32C 108.4 . . ?
C33B C32B H32D 108.4 . . ?
C31B C32B H32D 108.4 . . ?
H32C C32B H32D 107.4 . . ?
C32B C33B H33D 109.5 . . ?
C32B C33B H33E 109.5 . . ?
H33D C33B H33E 109.5 . . ?
C32B C33B H33F 109.5 . . ?
H33D C33B H33F 109.5 . . ?
H33E C33B H33F 109.5 . . ?
C35B C34B N1B 126.7(7) . . ?
C35B C34B H34C 105.6 . . ?
N1B C34B H34C 105.6 . . ?
C35B C34B H34D 105.6 . . ?
N1B C34B H34D 105.6 . . ?
H34C C34B H34D 106.1 . . ?
C34B C35B C36B 117.4(7) . . ?
C34B C35B H35C 107.9 . . ?
C36B C35B H35C 107.9 . . ?
C34B C35B H35D 107.9 . . ?
C36B C35B H35D 107.9 . . ?
H35C C35B H35D 107.2 . . ?
C37B C36B C35B 107.9(6) . . ?
C37B C36B H36C 110.1 . . ?
C35B C36B H36C 110.1 . . ?
C37B C36B H36D 110.1 . . ?
C35B C36B H36D 110.1 . . ?
H36C C36B H36D 108.4 . . ?
C36B C37B H37D 109.5 . . ?
C36B C37B H37E 109.5 . . ?
H37D C37B H37E 109.5 . . ?
C36B C37B H37F 109.5 . . ?
H37D C37B H37F 109.5 . . ?
H37E C37B H37F 109.5 . . ?

loop_
_geom_bond_atom_site_label_1
_geom_bond_atom_site_label_2
_geom_bond_distance
_geom_bond_site_symmetry_2
_geom_bond_publ_flag
P1 C8 1.821(3) . ?
P1 C15 1.829(3) . ?
P1 C1 1.829(3) . ?
P1 B1 1.898(3) . ?
C1 C6 1.396(4) . ?
C1 C2 1.412(4) . ?
C2 C3 1.394(5) . ?
C2 C7 1.502(5) . ?
C3 C4 1.371(6) . ?
C3 H3 0.9500 . ?
C4 C5 1.382(6) . ?
C4 H4 0.9500 . ?
C5 C6 1.378(5) . ?
C5 H5 0.9500 . ?
C6 H6 0.9500 . ?
C7 H7A 0.9800 . ?
C7 H7B 0.9800 . ?
C7 H7C 0.9800 . ?
C8 C13 1.394(4) . ?
C8 C9 1.415(4) . ?
C9 C10 1.396(4) . ?
C9 C14 1.500(5) . ?
C10 C11 1.381(5) . ?
C10 H10 0.9500 . ?
C11 C12 1.382(5) . ?
C11 H11 0.9500 . ?
C12 C13 1.388(4) . ?
C12 H12 0.9500 . ?
C13 H13 0.9500 . ?
C14 H14A 0.9800 . ?
C14 H14B 0.9800 . ?
C14 H14C 0.9800 . ?
C15 C20 1.397(4) . ?
C15 C16 1.406(4) . ?
C16 C17 1.392(5) . ?
C16 C21 1.502(5) . ?
C17 C18 1.378(6) . ?
C17 H17 0.9500 . ?
C18 C19 1.375(6) . ?
C18 H18 0.9500 . ?
C19 C20 1.381(5) . ?
C19 H19 0.9500 . ?
C20 H20 0.9500 . ?
C21 H21A 0.9800 . ?
C21 H21B 0.9800 . ?
C21 H21C 0.9800 . ?
B1 B4 1.688(4) . ?
B1 B5 1.695(5) . ?
B1 B3 1.698(4) . ?
B1 B2 1.700(5) . ?
B2 B6 1.811(5) . ?
B2 B9 1.815(5) . ?
B2 B3 1.831(5) . ?
B2 B5 1.844(5) . ?
B2 H2 1.1200 . ?
B3 B6 1.808(5) . ?
B3 B7 1.809(5) . ?
B3 B4 1.850(5) . ?
B3 H3A 1.1200 . ?
B4 B7 1.812(5) . ?
B4 B8 1.819(5) . ?
B4 B5 1.862(5) . ?
B4 H4A 1.1200 . ?
B5 B9 1.813(5) . ?
B5 B8 1.815(5) . ?
B5 H5A 1.1200 . ?
B6 B10 1.706(5) . ?
B6 B9 1.836(5) . ?
B6 B7 1.839(5) . ?
B6 H6A 1.1200 . ?
B7 B10 1.700(5) . ?
B7 B8 1.843(5) . ?
B7 H7 1.1200 . ?
B8 B10 1.704(5) . ?
B8 B9 1.851(5) . ?
B8 H8 1.1200 . ?
B9 B10 1.706(5) . ?
B9 H9 1.1200 . ?
B10 H10A 1.1200 . ?
N1A C34A 1.508(5) . ?
N1A C30A 1.511(6) . ?
N1A C26A 1.521(5) . ?
N1A C22A 1.534(6) . ?
C22A C23A 1.518(8) . ?
C22A H22A 0.9900 . ?
C22A H22B 0.9900 . ?
C23A C24A 1.515(9) . ?
C23A H23A 0.9900 . ?
C23A H23B 0.9900 . ?
C24A C25A 1.494(8) . ?
C24A H24A 0.9900 . ?
C24A H24B 0.9900 . ?
C25A H25A 0.9800 . ?
C25A H25B 0.9800 . ?
C25A H25C 0.9800 . ?
C26A C27A 1.538(8) . ?
C26A H26A 0.9900 . ?
C26A H26B 0.9900 . ?
C27A C28A 1.474(8) . ?
C27A H27A 0.9900 . ?
C27A H27B 0.9900 . ?
C28A C29A 1.517(7) . ?
C28A H28A 0.9900 . ?
C28A H28B 0.9900 . ?
C29A H29A 0.9800 . ?
C29A H29B 0.9800 . ?
C29A H29C 0.9800 . ?
C30A C31A 1.498(7) . ?
C30A H30A 0.9900 . ?
C30A H30B 0.9900 . ?
C31A C32A 1.517(10) . ?
C31A H31A 0.9900 . ?
C31A H31B 0.9900 . ?
C32A C33A 1.499(10) . ?
C32A H32A 0.9900 . ?
C32A H32B 0.9900 . ?
C33A H33A 0.9800 . ?
C33A H33B 0.9800 . ?
C33A H33C 0.9800 . ?
C34A C35A 1.426(8) . ?
C34A H34A 0.9900 . ?
C34A H34B 0.9900 . ?
C35A C36A 1.509(7) . ?
C35A H35A 0.9900 . ?
C35A H35B 0.9900 . ?
C36A C37A 1.495(7) . ?
C36A H36A 0.9900 . ?
C36A H36B 0.9900 . ?
C37A H37A 0.9800 . ?
C37A H37B 0.9800 . ?
C37A H37C 0.9800 . ?
N1B C34B 1.497(5) . ?
N1B C30B 1.513(6) . ?
N1B C26B 1.515(6) . ?
N1B C22B 1.537(6) . ?
C22B C23B 1.514(8) . ?
C22B H22C 0.9900 . ?
C22B H22D 0.9900 . ?
C23B C24B 1.520(9) . ?
C23B H23C 0.9900 . ?
C23B H23D 0.9900 . ?
C24B C25B 1.496(8) . ?
C24B H24C 0.9900 . ?
C24B H24D 0.9900 . ?
C25B H25D 0.9800 . ?
C25B H25E 0.9800 . ?
C25B H25F 0.9800 . ?
C26B C27B 1.535(8) . ?
C26B H26C 0.9900 . ?
C26B H26D 0.9900 . ?
C27B C28B 1.473(8) . ?
C27B H27C 0.9900 . ?
C27B H27D 0.9900 . ?
C28B C29B 1.521(8) . ?
C28B H28C 0.9900 . ?
C28B H28D 0.9900 . ?
C29B H29D 0.9800 . ?
C29B H29E 0.9800 . ?
C29B H29F 0.9800 . ?
C30B C31B 1.498(7) . ?
C30B H30C 0.9900 . ?
C30B H30D 0.9900 . ?
C31B C32B 1.517(11) . ?
C31B H31C 0.9900 . ?
C31B H31D 0.9900 . ?
C32B C33B 1.500(10) . ?
C32B H32C 0.9900 . ?
C32B H32D 0.9900 . ?
C33B H33D 0.9800 . ?
C33B H33E 0.9800 . ?
C33B H33F 0.9800 . ?
C34B C35B 1.408(8) . ?
C34B H34C 0.9900 . ?
C34B H34D 0.9900 . ?
C35B C36B 1.513(7) . ?
C35B H35C 0.9900 . ?
C35B H35D 0.9900 . ?
C36B C37B 1.495(8) . ?
C36B H36C 0.9900 . ?
C36B H36D 0.9900 . ?
C37B H37D 0.9800 . ?
C37B H37E 0.9800 . ?
C37B H37F 0.9800 . ?

loop_
_geom_torsion_atom_site_label_1
_geom_torsion_atom_site_label_2
_geom_torsion_atom_site_label_3
_geom_torsion_atom_site_label_4
_geom_torsion
_geom_torsion_site_symmetry_1
_geom_torsion_site_symmetry_2
_geom_torsion_site_symmetry_3
_geom_torsion_site_symmetry_4
_geom_torsion_publ_flag
C8 P1 C1 C6 -9.9(3) . . . . ?
C15 P1 C1 C6 -122.3(3) . . . . ?
B1 P1 C1 C6 112.6(3) . . . . ?
C8 P1 C1 C2 174.3(3) . . . . ?
C15 P1 C1 C2 61.9(3) . . . . ?
B1 P1 C1 C2 -63.2(3) . . . . ?
C6 C1 C2 C3 0.9(5) . . . . ?
P1 C1 C2 C3 176.6(3) . . . . ?
C6 C1 C2 C7 179.0(3) . . . . ?
P1 C1 C2 C7 -5.2(5) . . . . ?
C1 C2 C3 C4 0.4(6) . . . . ?
C7 C2 C3 C4 -177.8(4) . . . . ?
C2 C3 C4 C5 -1.1(7) . . . . ?
C3 C4 C5 C6 0.4(7) . . . . ?
C4 C5 C6 C1 1.0(6) . . . . ?
C2 C1 C6 C5 -1.6(5) . . . . ?
P1 C1 C6 C5 -177.6(3) . . . . ?
C15 P1 C8 C13 -132.2(2) . . . . ?
C1 P1 C8 C13 113.7(2) . . . . ?
B1 P1 C8 C13 -7.2(3) . . . . ?
C15 P1 C8 C9 45.8(3) . . . . ?
C1 P1 C8 C9 -68.4(3) . . . . ?
B1 P1 C8 C9 170.8(3) . . . . ?
C13 C8 C9 C10 0.5(5) . . . . ?
P1 C8 C9 C10 -177.4(2) . . . . ?
C13 C8 C9 C14 -178.3(3) . . . . ?
P1 C8 C9 C14 3.7(5) . . . . ?
C8 C9 C10 C11 -0.2(5) . . . . ?
C14 C9 C10 C11 178.7(4) . . . . ?
C9 C10 C11 C12 -0.3(6) . . . . ?
C10 C11 C12 C13 0.5(6) . . . . ?
C11 C12 C13 C8 -0.3(5) . . . . ?
C9 C8 C13 C12 -0.2(5) . . . . ?
P1 C8 C13 C12 177.8(3) . . . . ?
C8 P1 C15 C20 -112.9(2) . . . . ?
C1 P1 C15 C20 0.2(3) . . . . ?
B1 P1 C15 C20 123.0(2) . . . . ?
C8 P1 C15 C16 65.0(3) . . . . ?
C1 P1 C15 C16 178.1(2) . . . . ?
B1 P1 C15 C16 -59.1(3) . . . . ?
C20 C15 C16 C17 -2.6(4) . . . . ?
P1 C15 C16 C17 179.5(3) . . . . ?
C20 C15 C16 C21 176.7(3) . . . . ?
P1 C15 C16 C21 -1.2(4) . . . . ?
C15 C16 C17 C18 0.3(5) . . . . ?
C21 C16 C17 C18 -179.0(4) . . . . ?
C16 C17 C18 C19 1.9(6) . . . . ?
C17 C18 C19 C20 -1.7(6) . . . . ?
C18 C19 C20 C15 -0.7(5) . . . . ?
C16 C15 C20 C19 2.9(5) . . . . ?
P1 C15 C20 C19 -179.2(3) . . . . ?
C8 P1 B1 B4 -133.8(2) . . . . ?
C15 P1 B1 B4 -13.7(3) . . . . ?
C1 P1 B1 B4 107.7(3) . . . . ?
C8 P1 B1 B5 -43.4(3) . . . . ?
C15 P1 B1 B5 76.6(3) . . . . ?
C1 P1 B1 B5 -162.0(3) . . . . ?
C8 P1 B1 B3 140.1(3) . . . . ?
C15 P1 B1 B3 -99.9(3) . . . . ?
C1 P1 B1 B3 21.5(3) . . . . ?
C8 P1 B1 B2 51.0(3) . . . . ?
C15 P1 B1 B2 171.1(3) . . . . ?
C1 P1 B1 B2 -67.5(3) . . . . ?
B4 B1 B2 B6 -32.3(3) . . . . ?
B5 B1 B2 B6 -90.5(2) . . . . ?
B3 B1 B2 B6 24.9(2) . . . . ?
P1 B1 B2 B6 143.8(2) . . . . ?
B4 B1 B2 B9 33.7(3) . . . . ?
B5 B1 B2 B9 -24.5(2) . . . . ?
B3 B1 B2 B9 90.9(2) . . . . ?
P1 B1 B2 B9 -150.2(2) . . . . ?
B4 B1 B2 B3 -57.2(2) . . . . ?
B5 B1 B2 B3 -115.4(2) . . . . ?
P1 B1 B2 B3 118.9(3) . . . . ?
B4 B1 B2 B5 58.2(2) . . . . ?
B3 B1 B2 B5 115.4(2) . . . . ?
P1 B1 B2 B5 -125.7(3) . . . . ?
B4 B1 B3 B6 90.6(3) . . . . ?
B5 B1 B3 B6 31.9(3) . . . . ?
B2 B1 B3 B6 -25.0(2) . . . . ?
P1 B1 B3 B6 -150.7(2) . . . . ?
B4 B1 B3 B7 24.2(3) . . . . ?
B5 B1 B3 B7 -34.4(3) . . . . ?
B2 B1 B3 B7 -91.4(3) . . . . ?
P1 B1 B3 B7 142.9(2) . . . . ?
B4 B1 B3 B2 115.6(2) . . . . ?
B5 B1 B3 B2 56.9(2) . . . . ?
P1 B1 B3 B2 -125.7(3) . . . . ?
B5 B1 B3 B4 -58.7(2) . . . . ?
B2 B1 B3 B4 -115.6(2) . . . . ?
P1 B1 B3 B4 118.7(3) . . . . ?
B6 B2 B3 B1 -153.0(3) . . . . ?
B9 B2 B3 B1 -108.0(3) . . . . ?
B5 B2 B3 B1 -49.2(2) . . . . ?
B1 B2 B3 B6 153.0(3) . . . . ?
B9 B2 B3 B6 45.1(2) . . . . ?
B5 B2 B3 B6 103.8(2) . . . . ?
B1 B2 B3 B7 107.5(3) . . . . ?
B6 B2 B3 B7 -45.5(2) . . . . ?
B9 B2 B3 B7 -0.5(3) . . . . ?
B5 B2 B3 B7 58.3(2) . . . . ?
B1 B2 B3 B4 48.8(2) . . . . ?
B6 B2 B3 B4 -104.2(2) . . . . ?
B9 B2 B3 B4 -59.1(2) . . . . ?
B5 B2 B3 B4 -0.4(2) . . . . ?
B5 B1 B4 B7 89.7(3) . . . . ?
B3 B1 B4 B7 -24.2(2) . . . . ?
B2 B1 B4 B7 32.2(3) . . . . ?
P1 B1 B4 B7 -144.2(2) . . . . ?
B5 B1 B4 B8 23.6(2) . . . . ?
B3 B1 B4 B8 -90.3(3) . . . . ?
B2 B1 B4 B8 -33.9(3) . . . . ?
P1 B1 B4 B8 149.7(2) . . . . ?
B5 B1 B4 B3 114.0(2) . . . . ?
B2 B1 B4 B3 56.5(2) . . . . ?
P1 B1 B4 B3 -119.9(3) . . . . ?
B3 B1 B4 B5 -114.0(2) . . . . ?
B2 B1 B4 B5 -57.5(2) . . . . ?
P1 B1 B4 B5 126.1(3) . . . . ?
B6 B3 B4 B1 -108.5(2) . . . . ?
B7 B3 B4 B1 -153.6(3) . . . . ?
B2 B3 B4 B1 -49.5(2) . . . . ?
B1 B3 B4 B7 153.6(3) . . . . ?
B6 B3 B4 B7 45.1(2) . . . . ?
B2 B3 B4 B7 104.1(2) . . . . ?
B1 B3 B4 B8 108.0(2) . . . . ?
B6 B3 B4 B8 -0.5(2) . . . . ?
B7 B3 B4 B8 -45.6(2) . . . . ?
B2 B3 B4 B8 58.6(2) . . . . ?
B1 B3 B4 B5 49.9(2) . . . . ?
B6 B3 B4 B5 -58.6(2) . . . . ?
B7 B3 B4 B5 -103.7(2) . . . . ?
B2 B3 B4 B5 0.4(2) . . . . ?
B4 B1 B5 B9 -90.2(3) . . . . ?
B3 B1 B5 B9 -31.9(3) . . . . ?
B2 B1 B5 B9 24.6(2) . . . . ?
P1 B1 B5 B9 150.9(3) . . . . ?
B4 B1 B5 B8 -23.7(3) . . . . ?
B3 B1 B5 B8 34.6(3) . . . . ?
B2 B1 B5 B8 91.1(3) . . . . ?
P1 B1 B5 B8 -142.6(3) . . . . ?
B4 B1 B5 B2 -114.8(2) . . . . ?
B3 B1 B5 B2 -56.5(2) . . . . ?
P1 B1 B5 B2 126.3(3) . . . . ?
B3 B1 B5 B4 58.3(2) . . . . ?
B2 B1 B5 B4 114.8(2) . . . . ?
P1 B1 B5 B4 -118.9(3) . . . . ?
B6 B2 B5 B1 108.4(2) . . . . ?
B9 B2 B5 B1 153.4(2) . . . . ?
B3 B2 B5 B1 49.53(19) . . . . ?
B1 B2 B5 B9 -153.4(2) . . . . ?
B6 B2 B5 B9 -45.0(2) . . . . ?
B3 B2 B5 B9 -103.9(2) . . . . ?
B1 B2 B5 B8 -107.6(2) . . . . ?
B6 B2 B5 B8 0.8(3) . . . . ?
B9 B2 B5 B8 45.9(2) . . . . ?
B3 B2 B5 B8 -58.0(2) . . . . ?
B1 B2 B5 B4 -49.13(19) . . . . ?
B6 B2 B5 B4 59.3(2) . . . . ?
B9 B2 B5 B4 104.3(2) . . . . ?
B3 B2 B5 B4 0.4(2) . . . . ?
B7 B4 B5 B1 -108.5(2) . . . . ?
B8 B4 B5 B1 -154.2(3) . . . . ?
B3 B4 B5 B1 -50.1(2) . . . . ?
B1 B4 B5 B9 108.4(3) . . . . ?
B7 B4 B5 B9 0.0(3) . . . . ?
B8 B4 B5 B9 -45.8(2) . . . . ?
B3 B4 B5 B9 58.3(2) . . . . ?
B1 B4 B5 B8 154.2(3) . . . . ?
B7 B4 B5 B8 45.7(2) . . . . ?
B3 B4 B5 B8 104.0(2) . . . . ?
B1 B4 B5 B2 49.8(2) . . . . ?
B7 B4 B5 B2 -58.7(2) . . . . ?
B8 B4 B5 B2 -104.4(2) . . . . ?
B3 B4 B5 B2 -0.4(2) . . . . ?
B1 B3 B6 B10 -79.7(3) . . . . ?
B7 B3 B6 B10 23.2(2) . . . . ?
B2 B3 B6 B10 -104.1(3) . . . . ?
B4 B3 B6 B10 -20.9(3) . . . . ?
B1 B3 B6 B2 24.4(2) . . . . ?
B7 B3 B6 B2 127.2(2) . . . . ?
B4 B3 B6 B2 83.1(2) . . . . ?
B1 B3 B6 B9 -20.1(3) . . . . ?
B7 B3 B6 B9 82.8(2) . . . . ?
B2 B3 B6 B9 -44.5(2) . . . . ?
B4 B3 B6 B9 38.7(3) . . . . ?
B1 B3 B6 B7 -102.9(3) . . . . ?
B2 B3 B6 B7 -127.2(2) . . . . ?
B4 B3 B6 B7 -44.11(19) . . . . ?
B1 B2 B6 B10 79.4(3) . . . . ?
B9 B2 B6 B10 -23.9(3) . . . . ?
B3 B2 B6 B10 103.7(3) . . . . ?
B5 B2 B6 B10 20.3(3) . . . . ?
B1 B2 B6 B3 -24.3(2) . . . . ?
B9 B2 B6 B3 -127.6(2) . . . . ?
B5 B2 B6 B3 -83.3(2) . . . . ?
B1 B2 B6 B9 103.3(3) . . . . ?
B3 B2 B6 B9 127.6(2) . . . . ?
B5 B2 B6 B9 44.2(2) . . . . ?
B1 B2 B6 B7 20.2(3) . . . . ?
B9 B2 B6 B7 -83.1(2) . . . . ?
B3 B2 B6 B7 44.5(2) . . . . ?
B5 B2 B6 B7 -38.8(3) . . . . ?
B1 B3 B7 B10 81.0(3) . . . . ?
B6 B3 B7 B10 -23.3(2) . . . . ?
B2 B3 B7 B10 21.4(3) . . . . ?
B4 B3 B7 B10 104.5(3) . . . . ?
B1 B3 B7 B4 -23.5(2) . . . . ?
B6 B3 B7 B4 -127.8(2) . . . . ?
B2 B3 B7 B4 -83.1(2) . . . . ?
B1 B3 B7 B6 104.3(3) . . . . ?
B2 B3 B7 B6 44.7(2) . . . . ?
B4 B3 B7 B6 127.8(2) . . . . ?
B1 B3 B7 B8 21.5(3) . . . . ?
B6 B3 B7 B8 -82.8(2) . . . . ?
B2 B3 B7 B8 -38.1(3) . . . . ?
B4 B3 B7 B8 45.0(2) . . . . ?
B1 B4 B7 B10 -80.3(3) . . . . ?
B8 B4 B7 B10 22.9(2) . . . . ?
B3 B4 B7 B10 -104.0(3) . . . . ?
B5 B4 B7 B10 -21.7(3) . . . . ?
B1 B4 B7 B3 23.7(2) . . . . ?
B8 B4 B7 B3 126.9(2) . . . . ?
B5 B4 B7 B3 82.3(2) . . . . ?
B1 B4 B7 B6 -20.5(3) . . . . ?
B8 B4 B7 B6 82.7(2) . . . . ?
B3 B4 B7 B6 -44.2(2) . . . . ?
B5 B4 B7 B6 38.1(3) . . . . ?
B1 B4 B7 B8 -103.2(3) . . . . ?
B3 B4 B7 B8 -126.9(2) . . . . ?
B5 B4 B7 B8 -44.6(2) . . . . ?
B3 B6 B7 B10 154.3(2) . . . . ?
B2 B6 B7 B10 109.0(3) . . . . ?
B9 B6 B7 B10 50.0(2) . . . . ?
B10 B6 B7 B3 -154.3(2) . . . . ?
B2 B6 B7 B3 -45.2(2) . . . . ?
B9 B6 B7 B3 -104.2(2) . . . . ?
B10 B6 B7 B4 -108.9(2) . . . . ?
B3 B6 B7 B4 45.4(2) . . . . ?
B2 B6 B7 B4 0.1(3) . . . . ?
B9 B6 B7 B4 -58.9(2) . . . . ?
B10 B6 B7 B8 -50.0(2) . . . . ?
B3 B6 B7 B8 104.3(2) . . . . ?
B2 B6 B7 B8 59.0(2) . . . . ?
B9 B6 B7 B8 0.0(2) . . . . ?
B1 B5 B8 B10 -81.2(3) . . . . ?
B9 B5 B8 B10 23.0(2) . . . . ?
B2 B5 B8 B10 -21.8(3) . . . . ?
B4 B5 B8 B10 -104.1(3) . . . . ?
B1 B5 B8 B4 22.9(2) . . . . ?
B9 B5 B8 B4 127.0(2) . . . . ?
B2 B5 B8 B4 82.2(2) . . . . ?
B1 B5 B8 B7 -22.0(3) . . . . ?
B9 B5 B8 B7 82.1(2) . . . . ?
B2 B5 B8 B7 37.3(3) . . . . ?
B4 B5 B8 B7 -44.9(2) . . . . ?
B1 B5 B8 B9 -104.1(3) . . . . ?
B2 B5 B8 B9 -44.8(2) . . . . ?
B4 B5 B8 B9 -127.0(2) . . . . ?
B1 B4 B8 B10 80.9(3) . . . . ?
B7 B4 B8 B10 -22.7(2) . . . . ?
B3 B4 B8 B10 21.8(3) . . . . ?
B5 B4 B8 B10 103.9(3) . . . . ?
B1 B4 B8 B5 -23.0(2) . . . . ?
B7 B4 B8 B5 -126.6(2) . . . . ?
B3 B4 B8 B5 -82.1(2) . . . . ?
B1 B4 B8 B7 103.6(3) . . . . ?
B3 B4 B8 B7 44.5(2) . . . . ?
B5 B4 B8 B7 126.6(2) . . . . ?
B1 B4 B8 B9 21.6(3) . . . . ?
B7 B4 B8 B9 -82.0(2) . . . . ?
B3 B4 B8 B9 -37.5(2) . . . . ?
B5 B4 B8 B9 44.6(2) . . . . ?
B3 B7 B8 B10 108.8(3) . . . . ?
B4 B7 B8 B10 154.8(3) . . . . ?
B6 B7 B8 B10 50.1(2) . . . . ?
B10 B7 B8 B5 -108.6(3) . . . . ?
B3 B7 B8 B5 0.2(3) . . . . ?
B4 B7 B8 B5 46.2(2) . . . . ?
B6 B7 B8 B5 -58.4(3) . . . . ?
B10 B7 B8 B4 -154.8(3) . . . . ?
B3 B7 B8 B4 -46.0(2) . . . . ?
B6 B7 B8 B4 -104.7(2) . . . . ?
B10 B7 B8 B9 -50.2(2) . . . . ?
B3 B7 B8 B9 58.6(3) . . . . ?
B4 B7 B8 B9 104.6(2) . . . . ?
B6 B7 B8 B9 0.0(2) . . . . ?
B1 B5 B9 B10 80.1(3) . . . . ?
B8 B5 B9 B10 -23.0(2) . . . . ?
B2 B5 B9 B10 104.0(3) . . . . ?
B4 B5 B9 B10 21.6(3) . . . . ?
B1 B5 B9 B2 -23.9(2) . . . . ?
B8 B5 B9 B2 -127.0(2) . . . . ?
B4 B5 B9 B2 -82.4(2) . . . . ?
B1 B5 B9 B6 20.4(3) . . . . ?
B8 B5 B9 B6 -82.6(2) . . . . ?
B2 B5 B9 B6 44.3(2) . . . . ?
B4 B5 B9 B6 -38.0(3) . . . . ?
B1 B5 B9 B8 103.0(3) . . . . ?
B2 B5 B9 B8 127.0(2) . . . . ?
B4 B5 B9 B8 44.6(2) . . . . ?
B1 B2 B9 B10 -80.0(3) . . . . ?
B6 B2 B9 B10 23.9(3) . . . . ?
B3 B2 B9 B10 -20.5(3) . . . . ?
B5 B2 B9 B10 -103.7(3) . . . . ?
B1 B2 B9 B5 23.8(2) . . . . ?
B6 B2 B9 B5 127.6(2) . . . . ?
B3 B2 B9 B5 83.3(2) . . . . ?
B1 B2 B9 B6 -103.8(3) . . . . ?
B3 B2 B9 B6 -44.3(2) . . . . ?
B5 B2 B9 B6 -127.6(2) . . . . ?
B1 B2 B9 B8 -20.9(3) . . . . ?
B6 B2 B9 B8 83.0(2) . . . . ?
B3 B2 B9 B8 38.6(3) . . . . ?
B5 B2 B9 B8 -44.7(2) . . . . ?
B3 B6 B9 B10 -108.6(3) . . . . ?
B2 B6 B9 B10 -153.6(3) . . . . ?
B7 B6 B9 B10 -49.8(2) . . . . ?
B10 B6 B9 B5 108.4(3) . . . . ?
B3 B6 B9 B5 -0.2(3) . . . . ?
B2 B6 B9 B5 -45.2(2) . . . . ?
B7 B6 B9 B5 58.5(2) . . . . ?
B10 B6 B9 B2 153.6(3) . . . . ?
B3 B6 B9 B2 45.1(2) . . . . ?
B7 B6 B9 B2 103.8(2) . . . . ?
B10 B6 B9 B8 49.8(2) . . . . ?
B3 B6 B9 B8 -58.7(2) . . . . ?
B2 B6 B9 B8 -103.8(2) . . . . ?
B7 B6 B9 B8 0.0(2) . . . . ?
B5 B8 B9 B10 154.5(3) . . . . ?
B4 B8 B9 B10 108.5(2) . . . . ?
B7 B8 B9 B10 50.1(2) . . . . ?
B10 B8 B9 B5 -154.5(3) . . . . ?
B4 B8 B9 B5 -46.0(2) . . . . ?
B7 B8 B9 B5 -104.4(2) . . . . ?
B10 B8 B9 B2 -108.9(2) . . . . ?
B5 B8 B9 B2 45.6(2) . . . . ?
B4 B8 B9 B2 -0.3(3) . . . . ?
B7 B8 B9 B2 -58.7(2) . . . . ?
B10 B8 B9 B6 -50.1(2) . . . . ?
B5 B8 B9 B6 104.4(2) . . . . ?
B4 B8 B9 B6 58.4(2) . . . . ?
B7 B8 B9 B6 0.0(2) . . . . ?
B3 B7 B10 B8 -90.7(3) . . . . ?
B4 B7 B10 B8 -23.5(2) . . . . ?
B6 B7 B10 B8 -114.5(2) . . . . ?
B3 B7 B10 B9 -33.0(3) . . . . ?
B4 B7 B10 B9 34.2(3) . . . . ?
B6 B7 B10 B9 -56.8(2) . . . . ?
B8 B7 B10 B9 57.7(2) . . . . ?
B3 B7 B10 B6 23.8(2) . . . . ?
B4 B7 B10 B6 91.0(3) . . . . ?
B8 B7 B10 B6 114.5(2) . . . . ?
B5 B8 B10 B7 90.4(3) . . . . ?
B4 B8 B10 B7 23.3(2) . . . . ?
B9 B8 B10 B7 113.9(2) . . . . ?
B5 B8 B10 B9 -23.5(2) . . . . ?
B4 B8 B10 B9 -90.6(3) . . . . ?
B7 B8 B10 B9 -113.9(2) . . . . ?
B5 B8 B10 B6 33.3(3) . . . . ?
B4 B8 B10 B6 -33.8(3) . . . . ?
B7 B8 B10 B6 -57.1(2) . . . . ?
B9 B8 B10 B6 56.9(2) . . . . ?
B5 B9 B10 B7 -34.0(3) . . . . ?
B2 B9 B10 B7 32.6(3) . . . . ?
B6 B9 B10 B7 57.0(2) . . . . ?
B8 B9 B10 B7 -57.5(2) . . . . ?
B5 B9 B10 B8 23.6(2) . . . . ?
B2 B9 B10 B8 90.1(3) . . . . ?
B6 B9 B10 B8 114.5(3) . . . . ?
B5 B9 B10 B6 -90.9(3) . . . . ?
B2 B9 B10 B6 -24.4(3) . . . . ?
B8 B9 B10 B6 -114.5(3) . . . . ?
B3 B6 B10 B7 -23.8(2) . . . . ?
B2 B6 B10 B7 -90.0(3) . . . . ?
B9 B6 B10 B7 -114.5(2) . . . . ?
B3 B6 B10 B8 33.4(3) . . . . ?
B2 B6 B10 B8 -32.8(3) . . . . ?
B9 B6 B10 B8 -57.3(2) . . . . ?
B7 B6 B10 B8 57.2(2) . . . . ?
B3 B6 B10 B9 90.7(3) . . . . ?
B2 B6 B10 B9 24.5(3) . . . . ?
B7 B6 B10 B9 114.5(2) . . . . ?
C34A N1A C22A C23A 168.7(9) . . . . ?
C30A N1A C22A C23A -72.3(9) . . . . ?
C26A N1A C22A C23A 45.5(10) . . . . ?
N1A C22A C23A C24A -175.1(9) . . . . ?
C22A C23A C24A C25A 178.0(9) . . . . ?
C34A N1A C26A C27A -61.9(6) . . . . ?
C30A N1A C26A C27A 175.7(6) . . . . ?
C22A N1A C26A C27A 55.9(7) . . . . ?
N1A C26A C27A C28A -148.7(5) . . . . ?
C26A C27A C28A C29A -59.3(7) . . . . ?
C34A N1A C30A C31A 50.5(7) . . . . ?
C26A N1A C30A C31A 174.8(6) . . . . ?
C22A N1A C30A C31A -64.7(7) . . . . ?
N1A C30A C31A C32A -174.7(8) . . . . ?
C30A C31A C32A C33A 71.2(19) . . . . ?
C30A N1A C34A C35A 62.7(8) . . . . ?
C26A N1A C34A C35A -57.3(8) . . . . ?
C22A N1A C34A C35A -178.7(7) . . . . ?
N1A C34A C35A C36A 177.4(5) . . . . ?
C34A C35A C36A C37A 65.8(9) . . . . ?
C34B N1B C22B C23B -179.7(14) . . . . ?
C30B N1B C22B C23B -61.5(15) . . . . ?
C26B N1B C22B C23B 56.1(16) . . . . ?
N1B C22B C23B C24B -164.2(14) . . . . ?
C22B C23B C24B C25B 173.9(14) . . . . ?
C34B N1B C26B C27B -70.1(10) . . . . ?
C30B N1B C26B C27B 164.4(9) . . . . ?
C22B N1B C26B C27B 46.4(11) . . . . ?
N1B C26B C27B C28B -179.3(8) . . . . ?
C26B C27B C28B C29B 173.5(9) . . . . ?
C34B N1B C30B C31B -72.9(9) . . . . ?
C26B N1B C30B C31B 54.8(9) . . . . ?
C22B N1B C30B C31B 174.8(8) . . . . ?
N1B C30B C31B C32B -178(2) . . . . ?
C30B C31B C32B C33B 179(3) . . . . ?
C30B N1B C34B C35B 21.3(13) . . . . ?
C26B N1B C34B C35B -101.8(12) . . . . ?
C22B N1B C34B C35B 137.0(12) . . . . ?
N1B C34B C35B C36B 158.4(9) . . . . ?
C34B C35B C36B C37B 144.7(11) . . . . ?
